data_4121554
loop_
_publ_author_name
'Hicks, Jamie'
'Hoyer, Chad E.'
'Moubaraki, Boujemaa'
'Manni, Giovanni Li'
'Carter, Emma'
'Murphy, Damien M.'
'Murray, Keith S.'
'Gagliardi, Laura'
'Jones, Cameron'

_publ_section_title
;
 A two-coordinate manganese(0) complex with an unsupported mn-mg bond:
 allowing access to low coordinate homo- and heterobimetallic compounds.
;
_journal_issue 14
_journal_name_full 'Journal of the American Chemical Society'
_journal_page_first 5283
_journal_page_last 5286
_journal_paper_doi 10.1021/ja5021348
_journal_volume 136
_journal_year 2014
_chemical_formula_sum 'C108 H132 Br2 Mn2 N2 O2 Si2'
_chemical_formula_weight 1816.04
_chemical_name_systematic
; 
 ? 
;
_space_group_IT_number 2
_symmetry_cell_setting triclinic
_symmetry_space_group_name_Hall '-P 1'
_symmetry_space_group_name_H-M 'P -1'
_atom_sites_solution_hydrogens geom
_atom_sites_solution_primary direct
_atom_sites_solution_secondary difmap
_audit_creation_method SHELXL-97
_cell_angle_alpha 80.282(2)
_cell_angle_beta 77.819(2)
_cell_angle_gamma 80.593(2)
_cell_formula_units_Z 1
_cell_length_a 11.7629(5)
_cell_length_b 13.3147(5)
_cell_length_c 15.7449(6)
_cell_measurement_temperature 123(2)
_cell_volume 2354.85(16)
_computing_structure_refinement 'SHELXL-97 (Sheldrick, 1997)'
_computing_structure_solution 'SHELXS-97 (Sheldrick, 1990)'
_diffrn_ambient_temperature 123(2)
_diffrn_measured_fraction_theta_full 0.998
_diffrn_measured_fraction_theta_max 0.998
_diffrn_measurement_device_type 'Bruker Apex X8'
_diffrn_radiation_monochromator graphite
_diffrn_radiation_source 'fine-focus sealed tube'
_diffrn_radiation_type MoK\a
_diffrn_radiation_wavelength 0.71073
_diffrn_reflns_av_R_equivalents 0.1120
_diffrn_reflns_av_sigmaI/netI 0.0892
_diffrn_reflns_limit_h_max 15
_diffrn_reflns_limit_h_min -14
_diffrn_reflns_limit_k_max 17
_diffrn_reflns_limit_k_min -16
_diffrn_reflns_limit_l_max 20
_diffrn_reflns_limit_l_min -20
_diffrn_reflns_number 37572
_diffrn_reflns_theta_full 27.00
_diffrn_reflns_theta_max 27.00
_diffrn_reflns_theta_min 2.91
_exptl_absorpt_coefficient_mu 1.193
_exptl_absorpt_correction_T_max 0.796
_exptl_absorpt_correction_T_min 0.750
_exptl_absorpt_correction_type multi-scan
_exptl_absorpt_process_details 'Sortav (Blessing, 1995)'
_exptl_crystal_colour pink
_exptl_crystal_density_diffrn 1.281
_exptl_crystal_density_method 'not measured'
_exptl_crystal_description block
_exptl_crystal_F_000 958
_exptl_crystal_size_max 0.25
_exptl_crystal_size_mid 0.25
_exptl_crystal_size_min 0.20
_refine_diff_density_max 0.628
_refine_diff_density_min -0.576
_refine_diff_density_rms 0.076
_refine_ls_extinction_method none
_refine_ls_goodness_of_fit_ref 0.914
_refine_ls_hydrogen_treatment constr
_refine_ls_matrix_type full
_refine_ls_number_parameters 583
_refine_ls_number_reflns 10245
_refine_ls_number_restraints 10
_refine_ls_restrained_S_all 0.914
_refine_ls_R_factor_all 0.0596
_refine_ls_R_factor_gt 0.0378
_refine_ls_shift/su_max 0.000
_refine_ls_shift/su_mean 0.000
_refine_ls_structure_factor_coef Fsqd
_refine_ls_weighting_details 'calc w=1/[\s^2^(Fo^2^)+(0.0198P)^2^+0.0000P] where P=(Fo^2^+2Fc^2^)/3'
_refine_ls_weighting_scheme calc
_refine_ls_wR_factor_gt 0.0758
_refine_ls_wR_factor_ref 0.0809
_reflns_number_gt 7344
_reflns_number_total 10245
_reflns_threshold_expression >2sigma(I)
_cod_data_source_file ja5021348_si_008.cif
_cod_data_source_block LMnBr
_cod_depositor_comments 'Adding full bibliography for 4121549--4121556.cif.'
_cod_original_sg_symbol_H-M P-1
_cod_database_code 4121554

loop_
_symmetry_equiv_pos_as_xyz
'x, y, z'
'-x, -y, -z'

loop_
_atom_site_label
_atom_site_type_symbol
_atom_site_fract_x
_atom_site_fract_y
_atom_site_fract_z
_atom_site_U_iso_or_equiv
_atom_site_adp_type
_atom_site_occupancy
_atom_site_symmetry_multiplicity
_atom_site_calc_flag
_atom_site_refinement_flags
_atom_site_disorder_assembly
_atom_site_disorder_group
Br1 Br 0.353195(19) 0.059487(16) 0.019661(16) 0.02325(7) Uani 1 1 d . . .
Mn1 Mn 0.45594(3) -0.11887(2) 0.08544(2) 0.01675(8) Uani 1 1 d . . .
Si1 Si 0.44944(5) -0.11376(4) 0.29461(4) 0.01582(13) Uani 1 1 d D . .
N1 N 0.44033(14) -0.18235(12) 0.21214(11) 0.0139(4) Uani 1 1 d . A .
O1 O 0.42040(13) -0.22590(10) 0.01085(10) 0.0211(3) Uani 1 1 d . . .
C5 C 0.47762(18) -0.47048(15) 0.23941(14) 0.0167(5) Uani 1 1 d . . .
H5 H 0.5401 -0.5256 0.2351 0.020 Uiso 1 1 calc R . .
C23 C 0.63402(17) -0.35652(15) 0.21511(15) 0.0163(5) Uani 1 1 d . . .
H23 H 0.6364 -0.2806 0.2032 0.020 Uiso 1 1 calc R . .
C1 C 0.41423(17) -0.28607(14) 0.23000(14) 0.0141(4) Uani 1 1 d . . .
C30 C 0.69018(18) -0.39557(15) 0.29532(15) 0.0179(5) Uani 1 1 d . . .
C4 C 0.36289(18) -0.49295(15) 0.25581(15) 0.0179(5) Uani 1 1 d . A .
C6 C 0.50478(17) -0.37098(15) 0.22909(14) 0.0155(4) Uani 1 1 d . A .
C11 C 0.13336(17) -0.21681(16) 0.16731(15) 0.0206(5) Uani 1 1 d . A .
C10 C 0.19310(18) -0.22373(15) 0.24537(15) 0.0192(5) Uani 1 1 d . . .
H10 H 0.2271 -0.1579 0.2376 0.023 Uiso 1 1 calc R A .
C24 C 0.70517(17) -0.39978(15) 0.13362(15) 0.0176(5) Uani 1 1 d . . .
C17 C 0.10468(19) -0.22577(16) 0.33150(16) 0.0220(5) Uani 1 1 d . A .
C7 C 0.33976(19) -0.60377(15) 0.27201(16) 0.0228(5) Uani 1 1 d . . .
H7 H 0.3856 -0.6374 0.2208 0.027 Uiso 1 1 calc R . .
C2 C 0.29695(17) -0.30910(15) 0.24560(14) 0.0167(5) Uani 1 1 d . A .
C48 C 0.4013(2) -0.33392(15) 0.03481(16) 0.0238(5) Uani 1 1 d . . .
H48A H 0.3198 -0.3397 0.0660 0.029 Uiso 1 1 calc R . .
H48B H 0.4561 -0.3716 0.0728 0.029 Uiso 1 1 calc R . .
C25 C 0.77645(18) -0.49445(15) 0.13734(16) 0.0206(5) Uani 1 1 d . . .
H25 H 0.7809 -0.5349 0.1926 0.025 Uiso 1 1 calc R . .
C47 C 0.4245(2) -0.37511(16) -0.05081(16) 0.0245(5) Uani 1 1 d . . .
H47A H 0.3842 -0.4360 -0.0462 0.029 Uiso 1 1 calc R . .
H47B H 0.5096 -0.3935 -0.0721 0.029 Uiso 1 1 calc R . .
C3 C 0.27546(18) -0.41038(15) 0.25903(15) 0.0187(5) Uani 1 1 d . . .
H3 H 0.1962 -0.4236 0.2711 0.022 Uiso 1 1 calc R A .
C46 C 0.3734(2) -0.28460(16) -0.10987(17) 0.0294(6) Uani 1 1 d . . .
H46A H 0.4059 -0.2897 -0.1726 0.035 Uiso 1 1 calc R . .
H46B H 0.2868 -0.2789 -0.0998 0.035 Uiso 1 1 calc R . .
C29 C 0.70125(19) -0.34433(17) 0.05180(17) 0.0264(5) Uani 1 1 d . . .
H29 H 0.6533 -0.2796 0.0474 0.032 Uiso 1 1 calc R . .
C18 C 0.12025(19) -0.29068(18) 0.40752(16) 0.0262(5) Uani 1 1 d . . .
H18 H 0.1879 -0.3407 0.4066 0.031 Uiso 1 1 calc R A .
C9 C 0.3833(2) -0.66107(17) 0.35381(18) 0.0372(7) Uani 1 1 d . . .
H9A H 0.4673 -0.6575 0.3472 0.056 Uiso 1 1 calc R . .
H9B H 0.3702 -0.7331 0.3616 0.056 Uiso 1 1 calc R . .
H9C H 0.3404 -0.6294 0.4052 0.056 Uiso 1 1 calc R . .
C45 C 0.4128(2) -0.19520(17) -0.08095(16) 0.0287(6) Uani 1 1 d . . .
H45A H 0.4901 -0.1808 -0.1161 0.034 Uiso 1 1 calc R . .
H45B H 0.3553 -0.1326 -0.0881 0.034 Uiso 1 1 calc R . .
C42 C 0.5558(2) -0.01912(19) 0.23825(19) 0.0209(7) Uani 0.804(2) 1 d P A 1
H42 H 0.5313 0.0101 0.1811 0.025 Uiso 0.804(2) 1 calc PR A 1
C35 C 0.64285(19) -0.45832(15) 0.36943(16) 0.0224(5) Uani 1 1 d . . .
H35 H 0.5700 -0.4817 0.3717 0.027 Uiso 1 1 calc R . .
C31 C 0.79746(19) -0.36369(17) 0.29485(16) 0.0252(5) Uani 1 1 d . . .
H31 H 0.8323 -0.3208 0.2449 0.030 Uiso 1 1 calc R . .
C16 C 0.06298(19) -0.28844(17) 0.16081(16) 0.0246(5) Uani 1 1 d . . .
H16 H 0.0524 -0.3452 0.2059 0.030 Uiso 1 1 calc R A .
C26 C 0.8403(2) -0.52998(17) 0.06209(17) 0.0264(5) Uani 1 1 d . . .
H26 H 0.8886 -0.5945 0.0661 0.032 Uiso 1 1 calc R . .
C27 C 0.8352(2) -0.47347(19) -0.01880(17) 0.0303(6) Uani 1 1 d . . .
H27 H 0.8796 -0.4985 -0.0705 0.036 Uiso 1 1 calc R . .
C19 C 0.0394(2) -0.28463(19) 0.48517(17) 0.0326(6) Uani 1 1 d . A .
H19 H 0.0521 -0.3302 0.5366 0.039 Uiso 1 1 calc R . .
C28 C 0.7647(2) -0.37974(19) -0.02388(18) 0.0334(6) Uani 1 1 d . . .
H28 H 0.7599 -0.3398 -0.0793 0.040 Uiso 1 1 calc R . .
C43 C 0.6827(4) -0.0702(4) 0.2146(3) 0.0248(10) Uani 0.804(2) 1 d P A 1
H43A H 0.7323 -0.0182 0.1828 0.037 Uiso 0.804(2) 1 calc PR A 1
H43B H 0.6859 -0.1230 0.1774 0.037 Uiso 0.804(2) 1 calc PR A 1
H43C H 0.7111 -0.1020 0.2683 0.037 Uiso 0.804(2) 1 calc PR A 1
C33 C 0.8054(2) -0.45481(17) 0.43793(17) 0.0307(6) Uani 1 1 d . . .
H33 H 0.8442 -0.4750 0.4865 0.037 Uiso 1 1 calc R . .
C32 C 0.8544(2) -0.39283(18) 0.36515(17) 0.0304(6) Uani 1 1 d . . .
H32 H 0.9275 -0.3700 0.3631 0.036 Uiso 1 1 calc R . .
C12 C 0.1451(2) -0.13546(19) 0.10079(17) 0.0326(6) Uani 1 1 d . . .
H12 H 0.1916 -0.0847 0.1040 0.039 Uiso 1 1 calc R A .
C36 C 0.3026(2) -0.0450(2) 0.34048(19) 0.0225(7) Uani 0.804(2) 1 d P A 1
H36 H 0.2481 -0.0983 0.3545 0.027 Uiso 0.804(2) 1 calc PR A 1
C8 C 0.2108(2) -0.61641(18) 0.2799(2) 0.0371(7) Uani 1 1 d . . .
H8A H 0.1643 -0.5890 0.3323 0.056 Uiso 1 1 calc R . .
H8B H 0.2034 -0.6895 0.2845 0.056 Uiso 1 1 calc R . .
H8C H 0.1820 -0.5788 0.2278 0.056 Uiso 1 1 calc R . .
C34 C 0.6992(2) -0.48768(17) 0.44013(17) 0.0284(6) Uani 1 1 d . . .
H34 H 0.6648 -0.5306 0.4903 0.034 Uiso 1 1 calc R . .
C15 C 0.0081(2) -0.2783(2) 0.08978(18) 0.0327(6) Uani 1 1 d . A .
H15 H -0.0398 -0.3281 0.0868 0.039 Uiso 1 1 calc R . .
C39 C 0.5109(2) -0.20051(18) 0.38748(17) 0.0174(6) Uani 0.804(2) 1 d PD A 1
H39 H 0.5778 -0.2475 0.3586 0.021 Uiso 0.804(2) 1 calc PR A 1
C20 C -0.0592(2) -0.2128(2) 0.48779(19) 0.0463(7) Uani 1 1 d . . .
H20 H -0.1148 -0.2081 0.5408 0.056 Uiso 1 1 calc R A .
C22 C 0.0036(2) -0.1542(2) 0.33549(18) 0.0400(7) Uani 1 1 d . . .
H22 H -0.0104 -0.1090 0.2841 0.048 Uiso 1 1 calc R A .
C40 C 0.4237(3) -0.2710(3) 0.4439(2) 0.0223(8) Uani 0.804(2) 1 d PD A 1
H40A H 0.4607 -0.3153 0.4896 0.034 Uiso 0.804(2) 1 calc PR A 1
H40B H 0.4015 -0.3138 0.4067 0.034 Uiso 0.804(2) 1 calc PR A 1
H40C H 0.3536 -0.2290 0.4712 0.034 Uiso 0.804(2) 1 calc PR A 1
C44 C 0.5500(3) 0.0736(2) 0.2865(2) 0.0277(7) Uani 0.804(2) 1 d P A 1
H44A H 0.5692 0.0493 0.3448 0.042 Uiso 0.804(2) 1 calc PR A 1
H44B H 0.4707 0.1116 0.2927 0.042 Uiso 0.804(2) 1 calc PR A 1
H44C H 0.6065 0.1189 0.2528 0.042 Uiso 0.804(2) 1 calc PR A 1
C14 C 0.0219(2) -0.1979(2) 0.02406(19) 0.0424(7) Uani 1 1 d . . .
H14 H -0.0157 -0.1917 -0.0248 0.051 Uiso 1 1 calc R A .
C37 C 0.2516(3) 0.0386(4) 0.2728(4) 0.0288(10) Uani 0.804(2) 1 d P A 1
H37A H 0.1721 0.0670 0.2988 0.043 Uiso 0.804(2) 1 calc PR A 1
H37B H 0.2489 0.0082 0.2208 0.043 Uiso 0.804(2) 1 calc PR A 1
H37C H 0.3015 0.0936 0.2558 0.043 Uiso 0.804(2) 1 calc PR A 1
C41 C 0.5629(3) -0.1480(2) 0.4473(2) 0.0266(7) Uani 0.804(2) 1 d P A 1
H41A H 0.5000 -0.1049 0.4812 0.040 Uiso 0.804(2) 1 calc PR A 1
H41B H 0.6205 -0.1051 0.4114 0.040 Uiso 0.804(2) 1 calc PR A 1
H41C H 0.6013 -0.2004 0.4875 0.040 Uiso 0.804(2) 1 calc PR A 1
C13 C 0.0908(2) -0.1257(2) 0.02915(19) 0.0454(7) Uani 1 1 d . A .
H13 H 0.1012 -0.0694 -0.0163 0.054 Uiso 1 1 calc R . .
C38 C 0.2903(3) -0.0009(2) 0.4266(2) 0.0324(8) Uani 0.804(2) 1 d P A 1
H38A H 0.3378 0.0555 0.4166 0.049 Uiso 0.804(2) 1 calc PR A 1
H38B H 0.3176 -0.0551 0.4710 0.049 Uiso 0.804(2) 1 calc PR A 1
H38C H 0.2078 0.0248 0.4472 0.049 Uiso 0.804(2) 1 calc PR A 1
C49 C 0.9575(3) 0.1404(2) 0.2205(2) 0.0497(8) Uani 1 1 d . . .
H49 H 1.0012 0.0896 0.1864 0.060 Uiso 1 1 calc R . .
C50 C 0.8545(3) 0.1218(2) 0.2759(2) 0.0527(8) Uani 1 1 d . . .
H50 H 0.8266 0.0577 0.2806 0.063 Uiso 1 1 calc R . .
C54 C 0.9967(3) 0.2326(3) 0.2148(3) 0.0661(11) Uani 1 1 d . . .
H54 H 1.0680 0.2466 0.1763 0.079 Uiso 1 1 calc R . .
C21 C -0.0762(3) -0.1480(2) 0.4126(2) 0.0558(9) Uani 1 1 d . A .
H21 H -0.1440 -0.0981 0.4139 0.067 Uiso 1 1 calc R . .
C51 C 0.7919(3) 0.1948(3) 0.3245(2) 0.0617(9) Uani 1 1 d . . .
H51 H 0.7201 0.1819 0.3627 0.074 Uiso 1 1 calc R . .
C53 C 0.9334(4) 0.3049(2) 0.2644(3) 0.0760(14) Uani 1 1 d . . .
H53 H 0.9611 0.3689 0.2608 0.091 Uiso 1 1 calc R . .
C52 C 0.8323(4) 0.2858(3) 0.3182(3) 0.0719(12) Uani 1 1 d . . .
H52 H 0.7885 0.3366 0.3523 0.086 Uiso 1 1 calc R . .
C40A C 0.6222(12) -0.0927(10) 0.3940(8) 0.034(3) Uiso 0.196(2) 1 d PD A 2
H40D H 0.7003 -0.1208 0.4062 0.051 Uiso 0.196(2) 1 calc PR A 2
H40E H 0.5625 -0.1129 0.4450 0.051 Uiso 0.196(2) 1 calc PR A 2
H40F H 0.6158 -0.0175 0.3821 0.051 Uiso 0.196(2) 1 calc PR A 2
C43A C 0.4394(11) 0.1057(9) 0.2914(9) 0.033(3) Uiso 0.196(2) 1 d PD A 2
H43D H 0.4117 0.1744 0.2637 0.050 Uiso 0.196(2) 1 calc PR A 2
H43E H 0.5253 0.0962 0.2821 0.050 Uiso 0.196(2) 1 calc PR A 2
H43F H 0.4071 0.0986 0.3544 0.050 Uiso 0.196(2) 1 calc PR A 2
C37A C 0.3065(12) -0.0729(9) 0.4644(8) 0.033(3) Uiso 0.196(2) 1 d PD A 2
H37D H 0.2422 -0.0951 0.5108 0.049 Uiso 0.196(2) 1 calc PR A 2
H37E H 0.2803 -0.0057 0.4333 0.049 Uiso 0.196(2) 1 calc PR A 2
H37F H 0.3735 -0.0675 0.4905 0.049 Uiso 0.196(2) 1 calc PR A 2
C39A C 0.6033(6) -0.1342(8) 0.3144(6) 0.022(3) Uiso 0.196(2) 1 d PD A 2
H39A H 0.6262 -0.2103 0.3250 0.026 Uiso 0.196(2) 1 calc PR A 2
C36A C 0.3430(8) -0.1515(7) 0.3999(5) 0.019(3) Uiso 0.196(2) 1 d PD A 2
H36A H 0.2692 -0.1590 0.3809 0.023 Uiso 0.196(2) 1 calc PR A 2
C42A C 0.3993(9) 0.0250(5) 0.2508(8) 0.029(3) Uiso 0.196(2) 1 d PD A 2
H42A H 0.4400 0.0339 0.1880 0.035 Uiso 0.196(2) 1 calc PR A 2
C38A C 0.3827(13) -0.2568(10) 0.4475(12) 0.021(5) Uiso 0.196(2) 1 d PD A 2
H38D H 0.4654 -0.2614 0.4516 0.032 Uiso 0.196(2) 1 calc PR A 2
H38E H 0.3733 -0.3104 0.4148 0.032 Uiso 0.196(2) 1 calc PR A 2
H38F H 0.3350 -0.2663 0.5066 0.032 Uiso 0.196(2) 1 calc PR A 2
C41A C 0.6862(18) -0.0948(17) 0.2315(11) 0.026(6) Uiso 0.196(2) 1 d PD A 2
H41D H 0.6586 -0.0227 0.2122 0.039 Uiso 0.196(2) 1 calc PR A 2
H41E H 0.6878 -0.1361 0.1852 0.039 Uiso 0.196(2) 1 calc PR A 2
H41F H 0.7653 -0.1003 0.2440 0.039 Uiso 0.196(2) 1 calc PR A 2
C44A C 0.2692(11) 0.052(2) 0.2473(16) 0.044(8) Uiso 0.196(2) 1 d PD A 2
H44D H 0.2226 0.0278 0.3043 0.065 Uiso 0.196(2) 1 calc PR A 2
H44E H 0.2513 0.0181 0.2018 0.065 Uiso 0.196(2) 1 calc PR A 2
H44F H 0.2501 0.1264 0.2336 0.065 Uiso 0.196(2) 1 calc PR A 2

loop_
_atom_site_aniso_label
_atom_site_aniso_U_11
_atom_site_aniso_U_22
_atom_site_aniso_U_33
_atom_site_aniso_U_23
_atom_site_aniso_U_13
_atom_site_aniso_U_12
Br1 0.02297(13) 0.01779(12) 0.02608(14) 0.00311(9) -0.00353(10) -0.00213(9)
Mn1 0.02330(18) 0.01383(17) 0.01397(19) -0.00057(13) -0.00527(14) -0.00402(13)
Si1 0.0208(3) 0.0130(3) 0.0148(3) -0.0026(2) -0.0050(3) -0.0027(2)
N1 0.0188(9) 0.0107(8) 0.0134(10) -0.0009(7) -0.0055(7) -0.0035(7)
O1 0.0330(9) 0.0180(8) 0.0157(9) -0.0004(6) -0.0085(7) -0.0096(7)
C5 0.0210(11) 0.0129(10) 0.0159(12) -0.0011(9) -0.0052(9) 0.0002(8)
C23 0.0161(11) 0.0108(10) 0.0221(13) -0.0020(9) -0.0040(9) -0.0018(8)
C1 0.0196(11) 0.0138(10) 0.0102(11) -0.0021(8) -0.0045(9) -0.0035(8)
C30 0.0191(11) 0.0136(11) 0.0226(13) -0.0068(9) -0.0060(10) 0.0002(9)
C4 0.0232(12) 0.0167(11) 0.0168(12) -0.0035(9) -0.0057(10) -0.0072(9)
C6 0.0178(11) 0.0160(11) 0.0140(12) -0.0031(9) -0.0039(9) -0.0038(9)
C11 0.0123(11) 0.0267(12) 0.0203(13) -0.0050(10) -0.0009(9) 0.0030(9)
C10 0.0169(11) 0.0158(11) 0.0260(14) -0.0018(10) -0.0060(10) -0.0037(9)
C24 0.0130(11) 0.0160(11) 0.0242(13) -0.0023(9) -0.0038(9) -0.0032(8)
C17 0.0200(12) 0.0246(12) 0.0239(14) -0.0077(10) -0.0065(10) -0.0025(9)
C7 0.0279(13) 0.0172(11) 0.0245(14) -0.0022(10) -0.0036(10) -0.0087(9)
C2 0.0171(11) 0.0183(11) 0.0154(12) -0.0024(9) -0.0044(9) -0.0024(9)
C48 0.0334(13) 0.0158(11) 0.0232(14) -0.0009(10) -0.0044(11) -0.0090(10)
C25 0.0207(12) 0.0161(11) 0.0253(14) -0.0030(10) -0.0062(10) -0.0003(9)
C47 0.0313(13) 0.0192(12) 0.0254(14) -0.0058(10) -0.0085(11) -0.0039(10)
C3 0.0155(11) 0.0221(12) 0.0205(13) -0.0018(10) -0.0045(9) -0.0079(9)
C46 0.0434(15) 0.0252(13) 0.0244(14) -0.0047(11) -0.0135(12) -0.0079(11)
C29 0.0234(12) 0.0220(12) 0.0281(15) 0.0020(11) -0.0014(11) 0.0032(10)
C18 0.0202(12) 0.0331(14) 0.0263(15) -0.0046(11) -0.0070(11) -0.0023(10)
C9 0.0547(17) 0.0213(13) 0.0363(17) 0.0069(12) -0.0122(14) -0.0137(12)
C45 0.0484(16) 0.0221(12) 0.0196(14) 0.0005(10) -0.0139(12) -0.0095(11)
C42 0.0309(17) 0.0161(14) 0.0180(16) 0.0014(12) -0.0097(13) -0.0073(12)
C35 0.0237(12) 0.0185(12) 0.0267(14) -0.0006(10) -0.0089(10) -0.0057(9)
C31 0.0223(12) 0.0288(13) 0.0252(14) -0.0043(11) -0.0027(11) -0.0073(10)
C16 0.0223(12) 0.0271(13) 0.0247(14) -0.0064(11) -0.0053(10) 0.0002(10)
C26 0.0225(13) 0.0219(12) 0.0344(16) -0.0080(11) -0.0053(11) 0.0026(10)
C27 0.0219(13) 0.0399(15) 0.0268(15) -0.0124(12) 0.0044(11) -0.0013(11)
C19 0.0330(15) 0.0418(15) 0.0226(15) -0.0054(12) -0.0060(12) -0.0021(12)
C28 0.0316(14) 0.0374(15) 0.0241(15) 0.0045(12) 0.0003(12) -0.0008(12)
C43 0.027(2) 0.024(3) 0.026(2) -0.0007(19) -0.0064(17) -0.0119(16)
C33 0.0368(15) 0.0308(14) 0.0288(15) -0.0045(11) -0.0182(12) -0.0012(11)
C32 0.0226(13) 0.0411(15) 0.0321(16) -0.0074(12) -0.0107(11) -0.0081(11)
C12 0.0216(13) 0.0404(15) 0.0333(16) 0.0047(12) -0.0069(11) -0.0050(11)
C36 0.0266(16) 0.0200(15) 0.0224(17) -0.0058(12) -0.0070(13) -0.0013(12)
C8 0.0401(15) 0.0274(14) 0.0477(19) -0.0001(12) -0.0110(14) -0.0172(12)
C34 0.0377(15) 0.0226(13) 0.0262(15) 0.0023(11) -0.0100(12) -0.0079(11)
C15 0.0262(13) 0.0441(16) 0.0317(16) -0.0158(13) -0.0098(12) 0.0006(11)
C39 0.0219(15) 0.0168(14) 0.0152(15) -0.0029(11) -0.0066(12) -0.0025(11)
C20 0.0461(17) 0.0606(19) 0.0236(16) -0.0131(14) 0.0051(13) 0.0094(15)
C22 0.0435(16) 0.0408(16) 0.0273(16) -0.0064(13) -0.0034(13) 0.0162(13)
C40 0.022(2) 0.0258(18) 0.0187(19) 0.0027(14) -0.0050(16) -0.0061(16)
C44 0.0438(19) 0.0170(15) 0.0257(18) -0.0022(13) -0.0096(15) -0.0108(13)
C14 0.0346(16) 0.067(2) 0.0269(16) -0.0073(15) -0.0146(13) 0.0029(14)
C37 0.0306(19) 0.024(2) 0.032(3) -0.012(2) -0.0121(19) 0.0130(17)
C41 0.0355(18) 0.0251(16) 0.0227(18) 0.0002(13) -0.0163(14) -0.0041(13)
C13 0.0345(15) 0.0627(19) 0.0296(17) 0.0166(14) -0.0082(13) -0.0003(14)
C38 0.0350(19) 0.0332(19) 0.0285(19) -0.0160(15) -0.0055(15) 0.0082(14)
C49 0.0472(19) 0.055(2) 0.050(2) -0.0175(16) -0.0206(16) 0.0074(15)
C50 0.056(2) 0.0403(17) 0.067(2) -0.0078(17) -0.0197(18) -0.0114(15)
C54 0.048(2) 0.082(3) 0.067(3) 0.030(2) -0.0316(19) -0.0227(19)
C21 0.056(2) 0.060(2) 0.0336(19) -0.0094(16) 0.0025(15) 0.0323(15)
C51 0.061(2) 0.077(2) 0.047(2) -0.0164(19) -0.0103(17) 0.0004(19)
C53 0.088(3) 0.0320(18) 0.131(4) 0.008(2) -0.086(3) -0.008(2)
C52 0.089(3) 0.058(2) 0.086(3) -0.040(2) -0.063(3) 0.030(2)

loop_
_atom_type_symbol
_atom_type_description
_atom_type_scat_dispersion_real
_atom_type_scat_dispersion_imag
_atom_type_scat_source
C C 0.0033 0.0016 'International Tables Vol C Tables 4.2.6.8 and 6.1.1.4'
H H 0.0000 0.0000 'International Tables Vol C Tables 4.2.6.8 and 6.1.1.4'
N N 0.0061 0.0033 'International Tables Vol C Tables 4.2.6.8 and 6.1.1.4'
O O 0.0106 0.0060 'International Tables Vol C Tables 4.2.6.8 and 6.1.1.4'
Si Si 0.0817 0.0704 'International Tables Vol C Tables 4.2.6.8 and 6.1.1.4'
Mn Mn 0.3368 0.7283 'International Tables Vol C Tables 4.2.6.8 and 6.1.1.4'
Br Br -0.2901 2.4595 'International Tables Vol C Tables 4.2.6.8 and 6.1.1.4'

loop_
_geom_angle_atom_site_label_1
_geom_angle_atom_site_label_2
_geom_angle_atom_site_label_3
_geom_angle
_geom_angle_site_symmetry_3
Mn1 Br1 Mn1 95.969(12) 2_655
N1 Mn1 O1 109.07(6) .
N1 Mn1 Br1 128.17(5) .
O1 Mn1 Br1 104.16(4) .
N1 Mn1 Br1 127.05(5) 2_655
O1 Mn1 Br1 98.86(4) 2_655
Br1 Mn1 Br1 84.031(12) 2_655
N1 Si1 C39A 109.9(3) .
N1 Si1 C36 111.62(10) .
C39A Si1 C36 138.4(3) .
N1 Si1 C39 111.57(10) .
C39A Si1 C39 52.0(3) .
C36 Si1 C39 108.92(12) .
N1 Si1 C42 104.08(11) .
C39A Si1 C42 59.3(3) .
C36 Si1 C42 111.15(12) .
C39 Si1 C42 109.45(11) .
N1 Si1 C36A 111.3(3) .
C39A Si1 C36A 110.7(4) .
C36 Si1 C36A 50.8(3) .
C39 Si1 C36A 62.0(3) .
C42 Si1 C36A 144.2(3) .
N1 Si1 C42A 103.9(3) .
C39A Si1 C42A 112.9(4) .
C36 Si1 C42A 58.2(4) .
C39 Si1 C42A 144.4(3) .
C42 Si1 C42A 57.1(3) .
C36A Si1 C42A 107.9(5) .
C1 N1 Si1 122.45(14) .
C1 N1 Mn1 115.09(12) .
Si1 N1 Mn1 122.36(8) .
C45 O1 C48 108.33(15) .
C45 O1 Mn1 120.28(11) .
C48 O1 Mn1 131.39(13) .
C6 C5 C4 122.84(19) .
C24 C23 C30 111.97(16) .
C24 C23 C6 111.59(17) .
C30 C23 C6 114.15(18) .
C6 C1 C2 116.78(17) .
C6 C1 N1 121.40(17) .
C2 C1 N1 121.76(17) .
C35 C30 C31 117.1(2) .
C35 C30 C23 125.71(18) .
C31 C30 C23 117.14(19) .
C3 C4 C5 116.50(18) .
C3 C4 C7 123.61(19) .
C5 C4 C7 119.86(18) .
C5 C6 C1 120.24(18) .
C5 C6 C23 117.94(17) .
C1 C6 C23 121.81(17) .
C12 C11 C16 117.3(2) .
C12 C11 C10 119.9(2) .
C16 C11 C10 122.7(2) .
C11 C10 C17 111.63(17) .
C11 C10 C2 112.78(18) .
C17 C10 C2 114.32(18) .
C29 C24 C25 117.3(2) .
C29 C24 C23 119.86(18) .
C25 C24 C23 122.9(2) .
C18 C17 C22 117.3(2) .
C18 C17 C10 124.4(2) .
C22 C17 C10 118.2(2) .
C4 C7 C9 110.97(18) .
C4 C7 C8 113.92(18) .
C9 C7 C8 109.2(2) .
C3 C2 C1 120.10(18) .
C3 C2 C10 118.68(18) .
C1 C2 C10 121.19(17) .
O1 C48 C47 104.60(18) .
C26 C25 C24 120.9(2) .
C48 C47 C46 101.85(18) .
C4 C3 C2 123.44(19) .
C45 C46 C47 101.66(18) .
C28 C29 C24 122.1(2) .
C17 C18 C19 121.5(2) .
O1 C45 C46 106.07(17) .
C43 C42 C44 110.7(3) .
C43 C42 Si1 113.4(2) .
C44 C42 Si1 114.7(2) .
C34 C35 C30 121.5(2) .
C32 C31 C30 121.7(2) .
C15 C16 C11 121.0(2) .
C27 C26 C25 120.9(2) .
C26 C27 C28 119.1(2) .
C20 C19 C18 120.1(2) .
C29 C28 C27 119.8(2) .
C32 C33 C34 119.6(2) .
C33 C32 C31 119.9(2) .
C11 C12 C13 121.7(2) .
C38 C36 C37 109.2(3) .
C38 C36 Si1 117.7(2) .
C37 C36 Si1 113.3(3) .
C33 C34 C35 120.1(2) .
C14 C15 C16 120.8(2) .
C41 C39 C40 109.6(2) .
C41 C39 Si1 116.52(17) .
C40 C39 Si1 112.92(19) .
C21 C20 C19 119.0(3) .
C21 C22 C17 121.0(3) .
C15 C14 C13 119.3(2) .
C14 C13 C12 119.9(3) .
C54 C49 C50 119.3(3) .
C51 C50 C49 120.2(3) .
C49 C54 C53 119.9(3) .
C20 C21 C22 121.0(3) .
C52 C51 C50 119.8(3) .
C52 C53 C54 120.2(3) .
C53 C52 C51 120.6(3) .
C40A C39A C41A 111.1(12) .
C40A C39A Si1 116.3(7) .
C41A C39A Si1 110.1(11) .
C38A C36A C37A 110.1(10) .
C38A C36A Si1 112.7(8) .
C37A C36A Si1 116.7(7) .
C43A C42A C44A 110.2(13) .
C43A C42A Si1 115.2(7) .
C44A C42A Si1 116.0(12) .

loop_
_geom_bond_atom_site_label_1
_geom_bond_atom_site_label_2
_geom_bond_distance
_geom_bond_site_symmetry_2
Br1 Mn1 2.6329(4) .
Br1 Mn1 2.6410(4) 2_655
Mn1 N1 2.0137(17) .
Mn1 O1 2.1335(14) .
Mn1 Br1 2.6410(4) 2_655
Si1 N1 1.7386(17) .
Si1 C39A 1.870(6) .
Si1 C36 1.877(3) .
Si1 C39 1.897(3) .
Si1 C42 1.900(3) .
Si1 C36A 1.901(6) .
Si1 C42A 1.904(7) .
N1 C1 1.432(2) .
O1 C45 1.452(3) .
O1 C48 1.465(2) .
C5 C6 1.388(3) .
C5 C4 1.391(3) .
C23 C24 1.522(3) .
C23 C30 1.523(3) .
C23 C6 1.529(3) .
C1 C6 1.421(3) .
C1 C2 1.424(3) .
C30 C35 1.385(3) .
C30 C31 1.394(3) .
C4 C3 1.377(3) .
C4 C7 1.514(3) .
C11 C12 1.376(3) .
C11 C16 1.390(3) .
C11 C10 1.522(3) .
C10 C17 1.524(3) .
C10 C2 1.527(3) .
C24 C29 1.378(3) .
C24 C25 1.395(3) .
C17 C18 1.380(3) .
C17 C22 1.394(3) .
C7 C9 1.524(3) .
C7 C8 1.531(3) .
C2 C3 1.386(3) .
C48 C47 1.496(3) .
C25 C26 1.374(3) .
C47 C46 1.516(3) .
C46 C45 1.514(3) .
C29 C28 1.378(3) .
C18 C19 1.387(3) .
C42 C43 1.532(5) .
C42 C44 1.541(4) .
C35 C34 1.382(3) .
C31 C32 1.381(3) .
C16 C15 1.382(3) .
C26 C27 1.373(3) .
C27 C28 1.382(3) .
C19 C20 1.376(3) .
C33 C32 1.373(3) .
C33 C34 1.381(3) .
C12 C13 1.387(4) .
C36 C38 1.537(4) .
C36 C37 1.544(5) .
C15 C14 1.362(4) .
C39 C41 1.534(4) .
C39 C40 1.540(4) .
C20 C21 1.372(4) .
C22 C21 1.375(4) .
C14 C13 1.377(4) .
C49 C54 1.364(4) .
C49 C50 1.367(4) .
C50 C51 1.361(4) .
C54 C53 1.365(5) .
C51 C52 1.354(5) .
C53 C52 1.342(5) .
C40A C39A 1.522(7) .
C43A C42A 1.519(7) .
C37A C36A 1.530(7) .
C39A C41A 1.526(8) .
C36A C38A 1.525(8) .
C42A C44A 1.523(8) .
